data_7036818
loop_
_publ_author_name
'Wan, Fang'
'Qiu, Li-Xia'
'Zhou, Liang-Liang'
'Sun, Yan-Qiong'
'You, Yi'

_publ_section_title
;
 A fluorescent, photochromic and thermochromic trifunctional material
 based on a layered metal-viologen complex.
;
_journal_issue 42
_journal_name_full 'Dalton transactions (Cambridge, England : 2003)'
_journal_page_first 18320
_journal_page_last 18323
_journal_paper_doi 10.1039/c5dt03405a
_journal_volume 44
_journal_year 2015
_chemical_formula_sum 'C36 H38 N10 O10 Zn2'
_chemical_formula_weight 901.42
_space_group_crystal_system orthorhombic
_space_group_IT_number 56
_space_group_name_Hall '-P 2ab 2ac'
_space_group_name_H-M_alt 'P c c n'
_symmetry_space_group_name_Hall '-P 2ab 2ac'
_symmetry_space_group_name_H-M 'P c c n'
_atom_sites_solution_hydrogens geom
_audit_creation_method SHELXL-2014/7
_audit_update_record
;
2015-08-29 deposited with the CCDC.
2015-10-08 downloaded from the CCDC.
;
_cell_angle_alpha 90
_cell_angle_beta 90
_cell_angle_gamma 90
_cell_formula_units_Z 4
_cell_length_a 22.471(4)
_cell_length_b 8.7703(17)
_cell_length_c 19.775(3)
_cell_measurement_temperature 293(2)
_cell_volume 3897.2(12)
_computing_structure_refinement 'SHELXL-2014/7 (Sheldrick, 2014)'
_diffrn_ambient_temperature 293(2)
_diffrn_measured_fraction_theta_full 0.997
_diffrn_measured_fraction_theta_max 0.997
_diffrn_measurement_device_type 'CCD area detector'
_diffrn_measurement_method 'phi and omega scans'
_diffrn_radiation_type MoK\a
_diffrn_radiation_wavelength 0.71073
_diffrn_reflns_av_R_equivalents 0.0310
_diffrn_reflns_av_unetI/netI 0.0322
_diffrn_reflns_laue_measured_fraction_full 0.997
_diffrn_reflns_laue_measured_fraction_max 0.997
_diffrn_reflns_limit_h_max 26
_diffrn_reflns_limit_h_min -23
_diffrn_reflns_limit_k_max 10
_diffrn_reflns_limit_k_min -9
_diffrn_reflns_limit_l_max 23
_diffrn_reflns_limit_l_min -22
_diffrn_reflns_number 13805
_diffrn_reflns_point_group_measured_fraction_full 0.997
_diffrn_reflns_point_group_measured_fraction_max 0.997
_diffrn_reflns_theta_full 25.067
_diffrn_reflns_theta_max 25.067
_diffrn_reflns_theta_min 1.812
_exptl_absorpt_coefficient_mu 1.301
_exptl_crystal_colour yellow
_exptl_crystal_density_diffrn 1.519
_exptl_crystal_description acicular
_exptl_crystal_F_000 1816
_refine_diff_density_max 1.502
_refine_diff_density_min -0.689
_refine_diff_density_rms 0.135
_refine_ls_extinction_method none
_refine_ls_goodness_of_fit_ref 1.057
_refine_ls_hydrogen_treatment constr
_refine_ls_matrix_type full
_refine_ls_number_parameters 255
_refine_ls_number_reflns 3457
_refine_ls_number_restraints 0
_refine_ls_restrained_S_all 1.057
_refine_ls_R_factor_all 0.0870
_refine_ls_R_factor_gt 0.0687
_refine_ls_shift/su_max 0.000
_refine_ls_shift/su_mean 0.000
_refine_ls_structure_factor_coef Fsqd
_refine_ls_weighting_details 'w=1/[\s^2^(Fo^2^)+(0.1543P)^2^+9.8107P] where P=(Fo^2^+2Fc^2^)/3'
_refine_ls_weighting_scheme calc
_refine_ls_wR_factor_gt 0.2216
_refine_ls_wR_factor_ref 0.2441
_reflns_Friedel_coverage 0.000
_reflns_number_gt 2686
_reflns_number_total 3457
_reflns_threshold_expression 'I > 2\s(I)'
_cod_data_source_file c5dt03405a2.cif
_cod_data_source_block 1
_cod_depositor_comments 'Adding full bibliography for 7036818.cif.'
_cod_database_code 7036818
_shelx_shelxl_version_number 2014/7
_shelx_space_group_comment
;
The symmetry employed for this shelxl refinement is uniquely defined
by the following loop, which should always be used as a source of
symmetry information in preference to the above space-group names.
They are only intended as comments.
;

loop_
_space_group_symop_operation_xyz
'x, y, z'
'-x+1/2, -y+1/2, z'
'x+1/2, -y, -z+1/2'
'-x, y+1/2, -z+1/2'
'-x, -y, -z'
'x-1/2, y-1/2, -z'
'-x-1/2, y, z-1/2'
'x, -y-1/2, z-1/2'

loop_
_atom_site_label
_atom_site_type_symbol
_atom_site_fract_x
_atom_site_fract_y
_atom_site_fract_z
_atom_site_U_iso_or_equiv
_atom_site_adp_type
_atom_site_occupancy
_atom_site_site_symmetry_order
_atom_site_calc_flag
_atom_site_refinement_flags_posn
_atom_site_refinement_flags_adp
_atom_site_refinement_flags_occupancy
Zn1 Zn 0.21398(3) -0.57919(8) -0.04170(3) 0.0430(3) Uani 1 1 d . . .
O1 O 0.2500 -0.7500 -0.0847(3) 0.0544(15) Uani 1 2 d S T P
O2 O 0.0845(2) -0.6794(8) -0.0311(2) 0.0766(17) Uani 1 1 d . . .
O3 O 0.1629(2) -0.6416(6) 0.0333(2) 0.0562(12) Uani 1 1 d . . .
N1 N 0.1930(3) -0.4294(7) -0.1106(3) 0.0703(18) Uani 1 1 d . . .
N2 N 0.1468(2) -0.3868(6) -0.1265(3) 0.0498(13) Uani 1 1 d . . .
N3 N 0.1027(3) -0.3290(9) -0.1431(4) 0.086(2) Uani 1 1 d . . .
N4 N -0.03210(19) -0.9741(5) 0.2837(2) 0.0364(10) Uani 1 1 d . . .
N5 N -0.2212(2) -0.5289(6) 0.4862(3) 0.0439(12) Uani 1 1 d . . .
C1 C 0.1110(2) -0.6937(7) 0.0226(3) 0.0412(13) Uani 1 1 d . . .
C2 C 0.0833(2) -0.7791(6) 0.0796(3) 0.0370(12) Uani 1 1 d . . .
C3 C 0.1092(2) -0.7872(7) 0.1431(3) 0.0418(13) Uani 1 1 d . . .
H3 H 0.1438 -0.7326 0.1518 0.050 Uiso 1 1 calc R U .
C4 C 0.0312(3) -0.8616(8) 0.0692(3) 0.0477(14) Uani 1 1 d . . .
H4 H 0.0127 -0.8577 0.0271 0.057 Uiso 1 1 calc R U .
C5 C 0.0841(3) -0.8756(7) 0.1936(3) 0.0438(14) Uani 1 1 d . . .
H5 H 0.1021 -0.8795 0.2359 0.053 Uiso 1 1 calc R U .
C6 C 0.0064(3) -0.9491(8) 0.1197(3) 0.0509(15) Uani 1 1 d . . .
H6 H -0.0286 -1.0026 0.1114 0.061 Uiso 1 1 calc R U .
C7 C 0.0328(2) -0.9581(6) 0.1822(3) 0.0391(12) Uani 1 1 d . . .
C8 C 0.0073(3) -1.0587(6) 0.2365(3) 0.0453(14) Uani 1 1 d . . .
H8A H -0.0152 -1.1404 0.2156 0.054 Uiso 1 1 calc R U .
H8B H 0.0396 -1.1044 0.2619 0.054 Uiso 1 1 calc R U .
C9 C -0.0129(3) -0.9346(7) 0.3455(3) 0.0424(13) Uani 1 1 d . . .
H9 H 0.0245 -0.9657 0.3598 0.051 Uiso 1 1 calc R U .
C10 C -0.0871(3) -0.9337(7) 0.2631(3) 0.0447(14) Uani 1 1 d . . .
H10 H -0.1002 -0.9632 0.2205 0.054 Uiso 1 1 calc R U .
C11 C -0.0481(2) -0.8486(7) 0.3879(3) 0.0400(13) Uani 1 1 d . . .
H11 H -0.0340 -0.8204 0.4303 0.048 Uiso 1 1 calc R U .
C12 C -0.1234(2) -0.8514(7) 0.3032(3) 0.0438(14) Uani 1 1 d . . .
H12 H -0.1613 -0.8261 0.2879 0.053 Uiso 1 1 calc R U .
C13 C -0.1050(2) -0.8036(6) 0.3672(3) 0.0358(12) Uani 1 1 d . . .
C14 C -0.1440(2) -0.7061(6) 0.4090(3) 0.0337(11) Uani 1 1 d . . .
C15 C -0.1393(3) -0.7014(8) 0.4788(3) 0.0493(15) Uani 1 1 d . . .
H15 H -0.1104 -0.7582 0.5010 0.059 Uiso 1 1 calc R U .
C16 C -0.1877(3) -0.6173(7) 0.3796(3) 0.0456(14) Uani 1 1 d . . .
H16 H -0.1915 -0.6150 0.3328 0.055 Uiso 1 1 calc R U .
C17 C -0.1783(3) -0.6111(8) 0.5150(3) 0.0541(17) Uani 1 1 d . . .
H17 H -0.1745 -0.6076 0.5618 0.065 Uiso 1 1 calc R U .
C18 C -0.2253(3) -0.5330(8) 0.4189(3) 0.0463(14) Uani 1 1 d . . .
H18 H -0.2550 -0.4761 0.3979 0.056 Uiso 1 1 calc R U .
O6 O -0.2386(6) -0.1732(13) 0.2451(7) 0.198(5) Uiso 1 1 d . . .
O4 O -0.1133(3) -0.1949(9) 0.1536(3) 0.108(2) Uani 1 1 d . . .
O5 O -0.2500 -0.7500 0.2269(8) 0.168(6) Uiso 1 2 d S . P

loop_
_atom_site_aniso_label
_atom_site_aniso_U_11
_atom_site_aniso_U_22
_atom_site_aniso_U_33
_atom_site_aniso_U_23
_atom_site_aniso_U_13
_atom_site_aniso_U_12
Zn1 0.0445(5) 0.0467(5) 0.0378(5) 0.0035(3) -0.0054(3) -0.0133(3)
O1 0.081(4) 0.043(3) 0.039(3) 0.000 0.000 -0.002(3)
O2 0.058(3) 0.124(5) 0.048(3) 0.026(3) -0.008(2) -0.023(3)
O3 0.052(3) 0.072(3) 0.044(2) 0.003(2) 0.0043(19) -0.023(2)
N1 0.061(4) 0.082(5) 0.068(4) 0.033(3) -0.004(3) -0.009(3)
N2 0.049(3) 0.055(3) 0.045(3) 0.012(3) -0.012(2) -0.013(3)
N3 0.076(4) 0.092(5) 0.089(5) 0.022(5) -0.029(4) -0.007(4)
N4 0.040(2) 0.031(2) 0.038(2) 0.000(2) 0.0083(19) 0.0000(19)
N5 0.042(3) 0.046(3) 0.044(3) -0.001(2) 0.006(2) 0.010(2)
C1 0.040(3) 0.045(3) 0.039(3) -0.001(3) 0.004(2) -0.001(3)
C2 0.035(3) 0.038(3) 0.037(3) -0.005(2) 0.003(2) 0.003(2)
C3 0.037(3) 0.049(3) 0.040(3) -0.009(3) 0.000(2) -0.006(3)
C4 0.043(3) 0.060(4) 0.040(3) 0.008(3) -0.004(3) -0.007(3)
C5 0.050(3) 0.050(3) 0.031(3) -0.006(3) 0.003(2) -0.002(3)
C6 0.041(3) 0.059(4) 0.052(3) 0.004(3) 0.005(3) -0.011(3)
C7 0.045(3) 0.035(3) 0.037(3) -0.005(2) 0.011(2) 0.005(2)
C8 0.057(4) 0.036(3) 0.043(3) -0.002(3) 0.019(3) 0.007(3)
C9 0.039(3) 0.046(3) 0.043(3) 0.001(3) 0.004(2) 0.006(2)
C10 0.046(3) 0.049(4) 0.039(3) -0.007(3) -0.001(2) 0.001(3)
C11 0.038(3) 0.050(3) 0.031(3) -0.003(3) 0.001(2) 0.008(3)
C12 0.035(3) 0.054(4) 0.042(3) -0.004(3) 0.000(2) 0.005(3)
C13 0.034(3) 0.035(3) 0.038(3) -0.001(2) 0.007(2) -0.004(2)
C14 0.031(2) 0.033(3) 0.037(3) -0.003(2) 0.005(2) -0.004(2)
C15 0.052(3) 0.061(4) 0.034(3) 0.001(3) -0.001(2) 0.025(3)
C16 0.045(3) 0.053(4) 0.039(3) -0.002(3) 0.003(3) 0.010(3)
C17 0.059(4) 0.071(4) 0.032(3) 0.002(3) 0.007(3) 0.022(3)
C18 0.048(3) 0.049(3) 0.042(3) 0.002(3) -0.003(3) 0.012(3)
O4 0.105(5) 0.137(6) 0.082(4) -0.026(4) -0.004(4) -0.047(5)

loop_
_atom_type_symbol
_atom_type_description
_atom_type_scat_dispersion_real
_atom_type_scat_dispersion_imag
_atom_type_scat_source
C C 0.0033 0.0016 'International Tables Vol C Tables 4.2.6.8 and 6.1.1.4'
H H 0.0000 0.0000 'International Tables Vol C Tables 4.2.6.8 and 6.1.1.4'
N N 0.0061 0.0033 'International Tables Vol C Tables 4.2.6.8 and 6.1.1.4'
O O 0.0106 0.0060 'International Tables Vol C Tables 4.2.6.8 and 6.1.1.4'
Zn Zn 0.2839 1.4301 'International Tables Vol C Tables 4.2.6.8 and 6.1.1.4'

loop_
_geom_angle_atom_site_label_1
_geom_angle_atom_site_label_2
_geom_angle_atom_site_label_3
_geom_angle
_geom_angle_site_symmetry_1
_geom_angle_site_symmetry_3
O1 Zn1 N1 108.7(3) . .
O1 Zn1 O3 111.6(2) . .
N1 Zn1 O3 125.2(3) . .
O1 Zn1 N5 107.45(17) . 3_545
N1 Zn1 N5 103.5(2) . 3_545
O3 Zn1 N5 98.07(19) . 3_545
Zn1 O1 Zn1 127.0(3) 2_535 .
C1 O3 Zn1 120.9(4) . .
N2 N1 Zn1 129.0(5) . .
N1 N2 N3 173.0(7) . .
C9 N4 C10 120.1(5) . .
C9 N4 C8 120.7(5) . .
C10 N4 C8 119.2(5) . .
C17 N5 C18 117.5(5) . .
C17 N5 Zn1 122.3(4) . 3_445
C18 N5 Zn1 119.7(4) . 3_445
O2 C1 O3 123.7(6) . .
O2 C1 C2 120.3(5) . .
O3 C1 C2 116.0(5) . .
C3 C2 C4 117.4(5) . .
C3 C2 C1 122.4(5) . .
C4 C2 C1 120.1(5) . .
C5 C3 C2 120.8(5) . .
C5 C3 H3 119.6 . .
C2 C3 H3 119.6 . .
C6 C4 C2 121.5(5) . .
C6 C4 H4 119.3 . .
C2 C4 H4 119.3 . .
C7 C5 C3 121.1(5) . .
C7 C5 H5 119.5 . .
C3 C5 H5 119.5 . .
C7 C6 C4 120.7(6) . .
C7 C6 H6 119.6 . .
C4 C6 H6 119.6 . .
C6 C7 C5 118.5(5) . .
C6 C7 C8 120.8(5) . .
C5 C7 C8 120.6(5) . .
N4 C8 C7 112.5(4) . .
N4 C8 H8A 109.1 . .
C7 C8 H8A 109.1 . .
N4 C8 H8B 109.1 . .
C7 C8 H8B 109.1 . .
H8A C8 H8B 107.8 . .
N4 C9 C11 120.8(5) . .
N4 C9 H9 119.6 . .
C11 C9 H9 119.6 . .
C12 C10 N4 121.2(5) . .
C12 C10 H10 119.4 . .
N4 C10 H10 119.4 . .
C9 C11 C13 120.0(5) . .
C9 C11 H11 120.0 . .
C13 C11 H11 120.0 . .
C10 C12 C13 120.9(5) . .
C10 C12 H12 119.5 . .
C13 C12 H12 119.5 . .
C12 C13 C11 116.8(5) . .
C12 C13 C14 120.4(5) . .
C11 C13 C14 122.8(5) . .
C16 C14 C15 117.1(5) . .
C16 C14 C13 120.9(5) . .
C15 C14 C13 122.0(5) . .
C17 C15 C14 119.1(5) . .
C17 C15 H15 120.5 . .
C14 C15 H15 120.5 . .
C18 C16 C14 120.4(6) . .
C18 C16 H16 119.8 . .
C14 C16 H16 119.8 . .
N5 C17 C15 123.3(6) . .
N5 C17 H17 118.4 . .
C15 C17 H17 118.4 . .
N5 C18 C16 122.6(6) . .
N5 C18 H18 118.7 . .
C16 C18 H18 118.7 . .

loop_
_geom_bond_atom_site_label_1
_geom_bond_atom_site_label_2
_geom_bond_distance
_geom_bond_site_symmetry_2
Zn1 O1 1.903(3) .
Zn1 N1 1.951(6) .
Zn1 O3 1.954(4) .
Zn1 N5 2.056(5) 3_545
O1 Zn1 1.903(3) 2_535
O2 C1 1.223(7) .
O3 C1 1.270(7) .
N1 N2 1.147(8) .
N2 N3 1.160(9) .
N4 C9 1.340(7) .
N4 C10 1.348(7) .
N4 C8 1.486(7) .
N5 C17 1.330(8) .
N5 C18 1.335(8) .
N5 Zn1 2.056(5) 3_445
C1 C2 1.490(8) .
C2 C3 1.385(8) .
C2 C4 1.392(8) .
C3 C5 1.385(8) .
C3 H3 0.9300 .
C4 C6 1.377(9) .
C4 H4 0.9300 .
C5 C7 1.380(8) .
C5 H5 0.9300 .
C6 C7 1.374(9) .
C6 H6 0.9300 .
C7 C8 1.503(8) .
C8 H8A 0.9700 .
C8 H8B 0.9700 .
C9 C11 1.378(8) .
C9 H9 0.9300 .
C10 C12 1.347(8) .
C10 H10 0.9300 .
C11 C13 1.399(7) .
C11 H11 0.9300 .
C12 C13 1.397(8) .
C12 H12 0.9300 .
C13 C14 1.476(7) .
C14 C16 1.381(8) .
C14 C15 1.385(8) .
C15 C17 1.381(8) .
C15 H15 0.9300 .
C16 C18 1.365(9) .
C16 H16 0.9300 .
C17 H17 0.9300 .
C18 H18 0.9300 .
O6 O6 1.44(2) 2_445

loop_
_geom_torsion_atom_site_label_1
_geom_torsion_atom_site_label_2
_geom_torsion_atom_site_label_3
_geom_torsion_atom_site_label_4
_geom_torsion
_geom_torsion_site_symmetry_1
Zn1 O3 C1 O2 -16.1(10) .
Zn1 O3 C1 C2 162.6(4) .
O2 C1 C2 C3 -174.3(6) .
O3 C1 C2 C3 7.0(8) .
O2 C1 C2 C4 9.3(9) .
O3 C1 C2 C4 -169.3(6) .
C4 C2 C3 C5 0.6(8) .
C1 C2 C3 C5 -175.8(5) .
C3 C2 C4 C6 -0.5(9) .
C1 C2 C4 C6 176.1(6) .
C2 C3 C5 C7 0.1(9) .
C2 C4 C6 C7 -0.4(10) .
C4 C6 C7 C5 1.1(9) .
C4 C6 C7 C8 -177.4(6) .
C3 C5 C7 C6 -0.9(9) .
C3 C5 C7 C8 177.5(5) .
C9 N4 C8 C7 -103.2(6) .
C10 N4 C8 C7 75.1(7) .
C6 C7 C8 N4 -96.0(7) .
C5 C7 C8 N4 85.6(7) .
C10 N4 C9 C11 -2.0(8) .
C8 N4 C9 C11 176.2(5) .
C9 N4 C10 C12 1.1(9) .
C8 N4 C10 C12 -177.2(6) .
N4 C9 C11 C13 1.1(9) .
N4 C10 C12 C13 0.8(9) .
C10 C12 C13 C11 -1.6(9) .
C10 C12 C13 C14 176.5(6) .
C9 C11 C13 C12 0.6(8) .
C9 C11 C13 C14 -177.4(5) .
C12 C13 C14 C16 -23.0(8) .
C11 C13 C14 C16 155.0(6) .
C12 C13 C14 C15 155.8(6) .
C11 C13 C14 C15 -26.3(8) .
C16 C14 C15 C17 0.7(9) .
C13 C14 C15 C17 -178.1(6) .
C15 C14 C16 C18 -1.9(9) .
C13 C14 C16 C18 177.0(6) .
C18 N5 C17 C15 -1.3(10) .
Zn1 N5 C17 C15 170.8(6) 3_445
C14 C15 C17 N5 0.9(11) .
C17 N5 C18 C16 0.1(10) .
Zn1 N5 C18 C16 -172.3(5) 3_445
C14 C16 C18 N5 1.5(10) .
